data_1504268
loop_
_publ_author_name
'Raffa, Guillaume'
'Rusch, Marion'
'Balme, Genevi\`eve'
'Monteiro, Nuno'

_publ_section_title
;
 A Pd-catalyzed heteroannulation approach to 2,3-disubstituted
 furo[3,2-c]coumarins.
;
_journal_issue 22
_journal_name_full 'Organic letters'
_journal_page_first 5254
_journal_page_last 5257
_journal_paper_doi 10.1021/ol902189q
_journal_volume 11
_journal_year 2009
_chemical_formula_moiety 'C25 H16 O5'
_chemical_formula_sum 'C25 H16 O5'
_chemical_formula_weight 396.40
_space_group_IT_number 14
_symmetry_cell_setting monoclinic
_symmetry_space_group_name_Hall '-P 2ybc'
_symmetry_space_group_name_H-M 'P 1 21/c 1'
_atom_sites_solution_hydrogens geom
_atom_sites_solution_primary direct
_audit_creation_date 07-02-16
_audit_creation_method CRYSTALS_ver_12.84
_cell_angle_alpha 90
_cell_angle_beta 102.078(5)
_cell_angle_gamma 90
_cell_formula_units_Z 4
_cell_length_a 8.545(5)
_cell_length_b 20.367(5)
_cell_length_c 11.172(5)
_cell_measurement_reflns_used 0
_cell_measurement_temperature 293
_cell_measurement_theta_max 0
_cell_measurement_theta_min 0
_cell_volume 1901.3(15)
_computing_cell_refinement 'USER DEFINED CELL REFINEMENT'
_computing_data_collection 'USER DEFINED DATA COLLECTION'
_computing_data_reduction 'USER DEFINED DATA REDUCTION'
_computing_molecular_graphics 'CAMERON (Watkin et al., 1996)'
_computing_publication_material 'CRYSTALS (Betteridge et al., 2003)'
_computing_structure_refinement 'CRYSTALS (Betteridge et al., 2003)'
_computing_structure_solution 'SHELXS 86 (Sheldrick, 1986)'
_diffrn_ambient_temperature 293
_diffrn_measured_fraction_theta_full 0.954
_diffrn_measured_fraction_theta_max 0.925
_diffrn_measurement_device_type Unknown
_diffrn_measurement_method \w/2\q
_diffrn_radiation_monochromator graphite
_diffrn_radiation_type 'Mo K\a'
_diffrn_radiation_wavelength 0.71069
_diffrn_reflns_av_R_equivalents 0.072
_diffrn_reflns_limit_h_max 11
_diffrn_reflns_limit_h_min -11
_diffrn_reflns_limit_k_max 24
_diffrn_reflns_limit_k_min -26
_diffrn_reflns_limit_l_max 14
_diffrn_reflns_limit_l_min -13
_diffrn_reflns_number 6568
_diffrn_reflns_theta_full 25.070
_diffrn_reflns_theta_max 27.855
_diffrn_reflns_theta_min 2.000
_diffrn_standards_number 0
_exptl_absorpt_coefficient_mu 0.097
_exptl_absorpt_correction_T_max 1.0000
_exptl_absorpt_correction_T_min 1.0000
_exptl_absorpt_correction_type none
_exptl_crystal_density_diffrn 1.385
_exptl_crystal_F_000 824
_refine_diff_density_max 0.19
_refine_diff_density_min -0.21
_refine_ls_extinction_coef 500(110)
_refine_ls_extinction_method 'Larson (1970), Equation 22'
_refine_ls_goodness_of_fit_ref 1.0803
_refine_ls_hydrogen_treatment constr
_refine_ls_matrix_type full
_refine_ls_number_parameters 272
_refine_ls_number_reflns 1649
_refine_ls_number_restraints 0
_refine_ls_R_factor_all 0.1603
_refine_ls_R_factor_gt 0.0601
_refine_ls_shift/su_max 0.000064
_refine_ls_structure_factor_coef F
_refine_ls_weighting_details
;
 Method, part 1, Chebychev polynomial, (Watkin, 1994, Prince, 1982) 
 [weight] = 1.0/[A~0~*T~0~(x)+A~1~*T~1~(x) ... +A~n-1~]*T~n-1~(x)] 
 where A~i~ are the Chebychev coefficients listed below and x= Fcalc/Fmax 
 Method = Robust Weighting (Prince, 1982) 
 W = [weight] * [1-(deltaF/6*sigmaF)^2^]^2^ 
 A~i~ are: 
 0.333 0.224 0.752E-01 
;
_refine_ls_weighting_scheme calc
_refine_ls_wR_factor_all 0.2136
_refine_ls_wR_factor_gt 0.0664
_refine_ls_wR_factor_ref 0.0664
_reflns_limit_h_max 10
_reflns_limit_h_min -11
_reflns_limit_k_max 26
_reflns_limit_k_min 0
_reflns_limit_l_max 14
_reflns_limit_l_min 0
_reflns_number_gt 1649
_reflns_number_total 4184
_reflns_threshold_expression I>2.0\s(I)
_oxford_diffrn_Wilson_B_factor 0.00
_oxford_diffrn_Wilson_scale 0.00
_oxford_refine_ls_scale 0.2714(12)
_oxford_structure_analysis_title 'import in P 21/c'
_cod_data_source_file ol902189q_si_001.cif
_cod_data_source_block CRYSTALS_cif
_cod_depositor_comments
;
The following automatic conversions were performed:

'_symmetry_cell_setting' value 'Monoclinic' changed to 'monoclinic'
according to /home/saulius/struct/CIF-dictionaries/cif_core.dic
dictionary named 'cif_core.dic' version 2.4.2 from 2011-04-26.

Automatic conversion script
Id: cif_fix_values 1715 2011-07-08 13:25:40Z adriana 
;
_cod_original_sg_symbol_H-M 'P 1 21/c 1 '
_cod_database_code 1504268

loop_
_symmetry_equiv_pos_as_xyz
x,y,z
-x,-y,-z
-x,y+1/2,-z+1/2
x,-y+1/2,z+1/2

loop_
_atom_site_label
_atom_site_type_symbol
_atom_site_fract_x
_atom_site_fract_y
_atom_site_fract_z
_atom_site_U_iso_or_equiv
_atom_site_occupancy
_atom_site_adp_type
_atom_site_refinement_flags_posn
O1 O -0.1469(3) -0.26085(12) 0.0687(2) 0.0560 1.0000 Uani .
O2 O -0.1797(4) -0.03593(15) 0.0262(3) 0.0740 1.0000 Uani .
O3 O 0.2978(4) -0.00636(16) 0.6416(3) 0.0730 1.0000 Uani .
O4 O -0.3181(4) -0.09784(14) -0.1208(2) 0.0640 1.0000 Uani .
C5 C -0.0441(5) -0.2351(2) 0.1720(3) 0.0535 1.0000 Uani .
C6 C 0.0372(5) -0.12070(19) 0.2590(3) 0.0528 1.0000 Uani .
C7 C 0.0418(5) -0.28458(19) 0.2536(3) 0.0527 1.0000 Uani .
C8 C -0.3207(5) -0.21676(19) -0.1155(3) 0.0544 1.0000 Uani .
C9 C -0.1565(5) -0.15213(19) 0.0517(3) 0.0532 1.0000 Uani .
C10 C -0.0476(5) -0.1680(2) 0.1669(3) 0.0547 1.0000 Uani .
C11 C 0.1246(5) -0.0684(2) 0.2267(4) 0.0590 1.0000 Uani .
C12 C -0.3691(5) -0.1574(2) -0.1735(3) 0.0588 1.0000 Uani .
C13 C 0.1991(5) -0.03345(19) 0.4363(3) 0.0539 1.0000 Uani .
C14 C -0.0095(5) -0.3488(2) 0.2450(4) 0.0588 1.0000 Uani .
C15 C -0.2101(5) -0.20939(18) -0.0002(3) 0.0529 1.0000 Uani .
C16 C -0.2112(5) -0.0913(2) -0.0077(4) 0.0575 1.0000 Uani .
C17 C 0.0322(5) -0.1280(2) 0.3821(4) 0.0621 1.0000 Uani .
C18 C 0.2870(5) 0.0147(2) 0.5266(4) 0.0615 1.0000 Uani .
O19 O 0.3382(5) 0.06616(17) 0.5020(3) 0.0917 1.0000 Uani .
C20 C 0.1122(5) -0.0852(2) 0.4694(4) 0.0634 1.0000 Uani .
C21 C -0.3814(6) -0.2756(2) -0.1708(4) 0.0662 1.0000 Uani .
C22 C 0.2039(5) -0.0252(2) 0.3140(4) 0.0577 1.0000 Uani .
C23 C 0.0731(6) -0.3974(2) 0.3202(4) 0.0654 1.0000 Uani .
C24 C -0.4722(6) -0.1558(2) -0.2856(4) 0.0733 1.0000 Uani .
C25 C 0.1829(6) -0.2697(2) 0.3384(4) 0.0707 1.0000 Uani .
C26 C 0.3751(6) 0.0371(3) 0.7382(4) 0.0821 1.0000 Uani .
C27 C 0.2112(6) -0.3821(2) 0.4043(4) 0.0670 1.0000 Uani .
C28 C 0.2655(6) -0.3184(2) 0.4111(4) 0.0780 1.0000 Uani .
C29 C -0.4849(6) -0.2735(2) -0.2830(4) 0.0786 1.0000 Uani .
C30 C -0.5288(7) -0.2135(3) -0.3401(4) 0.0878 1.0000 Uani .
H111 H 0.1285 -0.0624 0.1438 0.0697 1.0000 Uiso R
H141 H -0.1014 -0.3599 0.1853 0.0708 1.0000 Uiso R
H171 H -0.0255 -0.1623 0.4059 0.0788 1.0000 Uiso R
H201 H 0.1089 -0.0916 0.5508 0.0748 1.0000 Uiso R
H211 H -0.3514 -0.3158 -0.1328 0.0766 1.0000 Uiso R
H221 H 0.2595 0.0100 0.2892 0.0689 1.0000 Uiso R
H231 H 0.0369 -0.4409 0.3125 0.0778 1.0000 Uiso R
H241 H -0.5050 -0.1155 -0.3216 0.0820 1.0000 Uiso R
H251 H 0.2215 -0.2264 0.3460 0.0819 1.0000 Uiso R
H261 H 0.4107 0.0117 0.8097 0.1202 1.0000 Uiso R
H262 H 0.4637 0.0596 0.7164 0.1199 1.0000 Uiso R
H263 H 0.2979 0.0692 0.7511 0.1201 1.0000 Uiso R
H271 H 0.2679 -0.4151 0.4547 0.0782 1.0000 Uiso R
H281 H 0.3609 -0.3075 0.4656 0.0891 1.0000 Uiso R
H291 H -0.5276 -0.3128 -0.3196 0.0853 1.0000 Uiso R
H301 H -0.5980 -0.2130 -0.4170 0.0981 1.0000 Uiso R

loop_
_atom_site_aniso_label
_atom_site_aniso_U_11
_atom_site_aniso_U_22
_atom_site_aniso_U_33
_atom_site_aniso_U_23
_atom_site_aniso_U_13
_atom_site_aniso_U_12
O1 0.0694(17) 0.0425(15) 0.0542(15) -0.0005(12) 0.0086(14) 0.0029(13)
O2 0.105(2) 0.0450(16) 0.0688(18) 0.0014(15) 0.0107(17) 0.0017(17)
O3 0.099(2) 0.065(2) 0.0529(17) -0.0044(14) 0.0110(16) -0.0078(17)
O4 0.084(2) 0.0496(18) 0.0554(17) 0.0082(13) 0.0081(15) 0.0033(14)
C5 0.062(2) 0.050(2) 0.047(2) 0.0001(18) 0.0095(19) -0.006(2)
C6 0.066(3) 0.040(2) 0.053(2) -0.0018(17) 0.013(2) 0.000(2)
C7 0.065(2) 0.041(2) 0.051(2) -0.0008(16) 0.012(2) 0.0017(19)
C8 0.070(3) 0.042(2) 0.050(2) 0.0008(17) 0.010(2) 0.004(2)
C9 0.067(2) 0.045(2) 0.049(2) 0.0004(17) 0.017(2) 0.003(2)
C10 0.069(3) 0.050(2) 0.048(2) -0.0009(17) 0.019(2) -0.006(2)
C11 0.079(3) 0.055(2) 0.046(2) 0.0028(19) 0.018(2) -0.004(2)
C12 0.072(3) 0.051(3) 0.051(2) -0.0026(19) 0.010(2) -0.002(2)
C13 0.066(3) 0.041(2) 0.055(2) -0.0004(17) 0.012(2) 0.0001(19)
C14 0.073(3) 0.048(2) 0.054(2) -0.0003(18) 0.010(2) 0.002(2)
C15 0.070(2) 0.039(2) 0.050(2) 0.0044(17) 0.015(2) 0.008(2)
C16 0.073(3) 0.044(2) 0.058(2) 0.0029(18) 0.018(2) 0.000(2)
C17 0.079(3) 0.054(3) 0.054(2) 0.0006(19) 0.017(2) -0.011(2)
C18 0.072(3) 0.057(3) 0.056(2) 0.002(2) 0.014(2) -0.002(2)
O19 0.132(3) 0.072(2) 0.069(2) -0.0035(17) 0.016(2) -0.037(2)
C20 0.085(3) 0.059(3) 0.048(2) -0.0002(19) 0.019(2) -0.006(2)
C21 0.084(3) 0.049(2) 0.063(3) -0.0071(19) 0.007(2) 0.010(2)
C22 0.070(3) 0.049(2) 0.056(2) 0.0031(19) 0.019(2) -0.007(2)
C23 0.082(3) 0.045(2) 0.068(3) 0.003(2) 0.014(2) -0.001(2)
C24 0.099(3) 0.060(3) 0.058(3) 0.008(2) 0.009(2) 0.005(3)
C25 0.086(3) 0.045(2) 0.075(3) -0.003(2) 0.003(3) -0.002(2)
C26 0.099(4) 0.082(3) 0.059(3) -0.017(3) 0.004(3) -0.003(3)
C27 0.086(3) 0.055(3) 0.058(2) 0.007(2) 0.013(2) 0.015(2)
C28 0.082(3) 0.066(3) 0.075(3) -0.006(2) -0.010(3) 0.012(3)
C29 0.105(4) 0.056(3) 0.065(3) -0.010(2) -0.004(3) 0.004(3)
C30 0.115(4) 0.077(4) 0.059(3) 0.001(2) -0.009(3) 0.002(3)

loop_
_atom_type_symbol
_atom_type_scat_dispersion_real
_atom_type_scat_dispersion_imag
_atom_type_scat_Cromer_Mann_a1
_atom_type_scat_Cromer_Mann_b1
_atom_type_scat_Cromer_Mann_a2
_atom_type_scat_Cromer_Mann_b2
_atom_type_scat_Cromer_Mann_a3
_atom_type_scat_Cromer_Mann_b3
_atom_type_scat_Cromer_Mann_a4
_atom_type_scat_Cromer_Mann_b4
_atom_type_scat_Cromer_Mann_c
_atom_type_scat_source
C 0.0033 0.0016 2.3100 20.8439 1.0200 10.2075 1.5886 0.5687 0.8650 51.6512 0.2156 'International Tables Vol C 4.2.6.8 and 6.1.1.4'
H 0.0000 0.0000 0.4930 10.5109 0.3229 26.1257 0.1402 3.1424 0.0408 57.7998 0.0030 'International Tables Vol C 4.2.6.8 and 6.1.1.4'
O 0.0106 0.0060 3.0485 13.2771 2.2868 5.7011 1.5463 0.3239 0.8670 32.9089 0.2508 'International Tables Vol C 4.2.6.8 and 6.1.1.4'

loop_
_geom_angle_atom_site_label_1
_geom_angle_atom_site_label_2
_geom_angle_atom_site_label_3
_geom_angle
_geom_angle_publ_flag
C5 O1 C15 106.7(3) yes
C18 O3 C26 116.7(4) yes
C12 O4 C16 123.8(3) yes
O1 C5 C7 113.9(3) yes
O1 C5 C10 109.7(3) yes
C7 C5 C10 136.4(4) yes
C10 C6 C11 121.9(4) yes
C10 C6 C17 120.3(4) yes
C11 C6 C17 117.9(4) yes
C5 C7 C14 120.3(4) yes
C5 C7 C25 121.6(4) yes
C14 C7 C25 118.0(4) yes
C12 C8 C15 113.7(3) yes
C12 C8 C21 119.5(3) yes
C15 C8 C21 126.8(4) yes
C10 C9 C15 106.6(3) yes
C10 C9 C16 133.2(4) yes
C15 C9 C16 120.2(4) yes
C6 C10 C9 126.7(4) yes
C6 C10 C5 128.1(4) yes
C9 C10 C5 105.2(3) yes
C6 C11 C22 121.0(4) yes
C6 C11 H111 119.1 no
C22 C11 H111 119.9 no
C8 C12 O4 121.9(3) yes
C8 C12 C24 121.0(4) yes
O4 C12 C24 117.1(4) yes
C18 C13 C20 122.8(4) yes
C18 C13 C22 118.2(4) yes
C20 C13 C22 119.0(4) yes
C7 C14 C23 121.3(4) yes
C7 C14 H141 118.7 no
C23 C14 H141 119.9 no
C8 C15 O1 122.8(3) yes
C8 C15 C9 125.4(3) yes
O1 C15 C9 111.8(3) yes
C9 C16 O4 114.9(3) yes
C9 C16 O2 129.4(4) yes
O4 C16 O2 115.7(4) yes
C6 C17 C20 121.2(4) yes
C6 C17 H171 119.6 no
C20 C17 H171 119.3 no
C13 C18 O3 111.2(4) yes
C13 C18 O19 125.4(4) yes
O3 C18 O19 123.3(4) yes
C13 C20 C17 120.4(4) yes
C13 C20 H201 120.0 no
C17 C20 H201 119.5 no
C8 C21 C29 119.0(4) yes
C8 C21 H211 120.7 no
C29 C21 H211 120.3 no
C13 C22 C11 120.5(4) yes
C13 C22 H221 120.4 no
C11 C22 H221 119.0 no
C14 C23 C27 120.3(4) yes
C14 C23 H231 120.1 no
C27 C23 H231 119.6 no
C12 C24 C30 119.2(4) yes
C12 C24 H241 119.4 no
C30 C24 H241 121.3 no
C7 C25 C28 120.2(4) yes
C7 C25 H251 120.1 no
C28 C25 H251 119.7 no
O3 C26 H261 108.2 no
O3 C26 H262 111.4 no
H261 C26 H262 110.2 no
O3 C26 H263 107.9 no
H261 C26 H263 110.8 no
H262 C26 H263 108.3 no
C23 C27 C28 118.7(4) yes
C23 C27 H271 120.4 no
C28 C27 H271 120.8 no
C25 C28 C27 121.4(4) yes
C25 C28 H281 118.7 no
C27 C28 H281 119.9 no
C21 C29 C30 120.3(4) yes
C21 C29 H291 119.2 no
C30 C29 H291 120.4 no
C29 C30 C24 120.9(4) yes
C29 C30 H301 119.1 no
C24 C30 H301 120.0 no

loop_
_geom_bond_atom_site_label_1
_geom_bond_atom_site_label_2
_geom_bond_distance
_geom_bond_publ_flag
O1 C5 1.398(4) yes
O1 C15 1.345(4) yes
O2 C16 1.202(5) yes
O3 C18 1.339(5) yes
O3 C26 1.444(5) yes
O4 C12 1.378(5) yes
O4 C16 1.402(5) yes
C5 C7 1.452(5) yes
C5 C10 1.367(6) yes
C6 C10 1.483(5) yes
C6 C11 1.390(6) yes
C6 C17 1.393(5) yes
C7 C14 1.377(5) yes
C7 C25 1.402(6) yes
C8 C12 1.393(6) yes
C8 C15 1.437(5) yes
C8 C21 1.398(6) yes
C9 C10 1.458(5) yes
C9 C15 1.339(5) yes
C9 C16 1.437(6) yes
C11 C22 1.381(6) yes
C11 H111 0.941 no
C12 C24 1.373(6) yes
C13 C18 1.493(6) yes
C13 C20 1.383(6) yes
C13 C22 1.386(5) yes
C14 C23 1.391(6) yes
C14 H141 0.945 no
C17 C20 1.379(6) yes
C17 H171 0.925 no
C18 O19 1.190(5) yes
C20 H201 0.924 no
C21 C29 1.375(6) yes
C21 H211 0.934 no
C22 H221 0.934 no
C23 C27 1.380(6) yes
C23 H231 0.937 no
C24 C30 1.363(7) yes
C24 H241 0.932 no
C25 C28 1.380(6) yes
C25 H251 0.938 no
C26 H261 0.947 no
C26 H262 0.959 no
C26 H263 0.962 no
C27 C28 1.375(6) yes
C27 H271 0.943 no
C28 H281 0.936 no
C29 C30 1.394(7) yes
C29 H291 0.937 no
C30 H301 0.935 no
